data_7035878
loop_
_publ_author_name
'Weiss, Daniel T.'
'Altmann, Philipp J.'
'Haslinger, Stefan'
'Jandl, Christian'
'P\"othig, Alexander'
'Cokoja, Mirza'
'K\"uhn, Fritz E'

_publ_section_title
;
 Structural diversity of late transition metal complexes with flexible
 tetra-NHC ligands.
;
_journal_issue 42
_journal_name_full 'Dalton transactions (Cambridge, England : 2003)'
_journal_page_first 18329
_journal_page_last 18339
_journal_paper_doi 10.1039/c5dt02386f
_journal_volume 44
_journal_year 2015
_chemical_compound_source 'see text'
_chemical_formula_moiety 'C38 H46 Cu4 N18, 4(F6 P)'
_chemical_formula_sum 'C38 H46 Cu4 F24 N18 P4'
_chemical_formula_weight 1588.86
_space_group_IT_number 14
_symmetry_cell_setting monoclinic
_symmetry_Int_Tables_number 14
_symmetry_space_group_name_Hall '-P 2yn'
_symmetry_space_group_name_H-M 'P 1 21/n 1'
_atom_sites_solution_hydrogens geom
_audit_update_record
;
2015-06-22 deposited with the CCDC.
2015-07-20 downloaded from the CCDC.
;
_cell_angle_alpha 90
_cell_angle_beta 94.106(4)
_cell_angle_gamma 90
_cell_formula_units_Z 4
_cell_length_a 12.5785(9)
_cell_length_b 27.1993(19)
_cell_length_c 20.0728(13)
_cell_measurement_reflns_used 9159
_cell_measurement_temperature 123
_cell_measurement_theta_max 28.2895
_cell_measurement_theta_min 2.2085
_cell_volume 6849.8(8)
_computing_cell_refinement 'SAINT (Bruker, 2012)'
_computing_data_collection 'APEX II Control Software (Bruker, 2013)'
_computing_data_reduction 'SAINT (Bruker, 2012)'
_computing_molecular_graphics 'PLATON (Spek, 2011)'
_computing_publication_material 'PLATON (Spek, 2011), enCIFer (Allen, 2004)'
_computing_structure_refinement 'SHELXL2014 (Sheldrick, 2014), SHELXLE (Huebschle, 2011)'
_computing_structure_solution 'SHELXS97 (Sheldrick, 1997)'
_diffrn_ambient_temperature 123
_diffrn_detector ' CCD plate '
_diffrn_detector_area_resol_mean 16
_diffrn_measured_fraction_theta_full 1.000
_diffrn_measured_fraction_theta_max 0.998
_diffrn_measurement_device ' \k-geometry diffractometer '
_diffrn_measurement_device_type ' Bruker APEX-II CCD '
_diffrn_measurement_method ' phi- and omega-rotation '
_diffrn_radiation_monochromator 'MONTEL optic'
_diffrn_radiation_probe x-ray
_diffrn_radiation_source 'rotating anode FR591'
_diffrn_radiation_type MoK\a
_diffrn_radiation_wavelength 0.71073
_diffrn_reflns_av_R_equivalents 0.0369
_diffrn_reflns_av_sigmaI/netI 0.0181
_diffrn_reflns_limit_h_max 16
_diffrn_reflns_limit_h_min -16
_diffrn_reflns_limit_k_max 36
_diffrn_reflns_limit_k_min -36
_diffrn_reflns_limit_l_max 26
_diffrn_reflns_limit_l_min -26
_diffrn_reflns_number 183264
_diffrn_reflns_reduction_process
;
;
_diffrn_reflns_theta_full 25.24
_diffrn_reflns_theta_max 28.31
_diffrn_reflns_theta_min 1.79
_exptl_absorpt_coefficient_mu 1.426
_exptl_absorpt_correction_T_max 0.7457
_exptl_absorpt_correction_T_min 0.6557
_exptl_absorpt_correction_type multi-scan
_exptl_absorpt_process_details 'SADABS, Bruker, 2008b'
_exptl_crystal_colour colourless
_exptl_crystal_density_diffrn 1.541
_exptl_crystal_density_method 'Not Measured'
_exptl_crystal_description fragment
_exptl_crystal_F_000 3168
_exptl_crystal_size_max 0.394
_exptl_crystal_size_mid 0.253
_exptl_crystal_size_min 0.225
_platon_squeeze_details
;
The unit cell contains 6 molecules of acetonitrile which have were as a 
diffuse contribution to the overall scattering without specific atom positions 
by SQUEEZE/PLATON.
;
_refine_diff_density_max 1.393
_refine_diff_density_min -0.778
_refine_diff_density_rms 0.091
_refine_ls_extinction_method none
_refine_ls_goodness_of_fit_ref 1.064
_refine_ls_hydrogen_treatment constr
_refine_ls_matrix_type full
_refine_ls_number_parameters 1058
_refine_ls_number_reflns 17024
_refine_ls_number_restraints 1042
_refine_ls_restrained_S_all 1.114
_refine_ls_R_factor_all 0.0508
_refine_ls_R_factor_gt 0.0441
_refine_ls_shift/su_max 0.001
_refine_ls_shift/su_mean 0.000
_refine_ls_structure_factor_coef Fsqd
_refine_ls_weighting_details 'W=1/[\S^2^(FO^2^)+(0.0654P)^2^+10.6434P] WHERE P=(FO^2^+2FC^2^)/3'
_refine_ls_weighting_scheme calc
_refine_ls_wR_factor_gt 0.1235
_refine_ls_wR_factor_ref 0.1284
_reflns_number_gt 14853
_reflns_number_total 17024
_reflns_threshold_expression i>2\s(i)
_cod_data_source_file c5dt02386f2.cif
_cod_data_source_block compound_3
_cod_depositor_comments 'Adding full bibliography for 7035878--7035886.cif.'
_cod_original_sg_symbol_H-M 'P 21/n'
_cod_database_code 7035878

loop_
_symmetry_equiv_pos_site_id
_symmetry_equiv_pos_as_xyz
1 x,y,z
2 1/2-x,1/2+y,1/2-z
3 -x,-y,-z
4 1/2+x,1/2-y,1/2+z

loop_
_atom_site_aniso_label
_atom_site_aniso_U_11
_atom_site_aniso_U_22
_atom_site_aniso_U_33
_atom_site_aniso_U_23
_atom_site_aniso_U_13
_atom_site_aniso_U_12
Cu1 0.0202(2) 0.0284(2) 0.0301(2) -0.0059(1) 0.0088(1) 0.0021(1)
Cu2 0.0190(1) 0.0203(1) 0.0297(2) 0.0020(1) 0.0051(1) 0.0008(1)
Cu3 0.0260(2) 0.0205(1) 0.0205(1) 0.0009(1) 0.0044(1) -0.0015(1)
Cu4 0.0202(1) 0.0240(2) 0.0215(1) 0.0009(1) 0.0092(1) -0.0016(1)
P2 0.080(2) 0.088(2) 0.0378(14) 0.0081(14) 0.0017(14) -0.0398(18)
P3 0.0745(13) 0.0487(10) 0.0710(12) 0.0027(8) 0.0219(10) 0.0127(9)
P4 0.0194(10) 0.0362(12) 0.0239(11) 0.0001(10) 0.0039(9) -0.0022(9)
N1 0.0340(12) 0.0276(11) 0.0359(12) -0.0035(9) 0.0083(10) -0.0046(9)
N2 0.0280(11) 0.0181(10) 0.0410(13) -0.0037(9) 0.0104(10) 0.0008(8)
N3 0.0243(11) 0.0237(11) 0.0475(14) -0.0066(10) 0.0034(10) 0.0050(9)
N4 0.0198(10) 0.0262(11) 0.0453(13) -0.0087(10) 0.0045(9) 0.0027(8)
P5 0.1485(19) 0.0227(6) 0.0427(8) -0.0021(5) 0.0504(10) -0.0208(8)
N5 0.0252(11) 0.0216(10) 0.0300(11) -0.0034(8) 0.0001(8) 0.0026(8)
N6 0.0282(11) 0.0214(10) 0.0229(10) 0.0004(8) 0.0032(8) 0.0010(8)
F7 0.109(4) 0.130(6) 0.045(3) 0.000(3) -0.020(3) -0.011(4)
N7 0.0246(10) 0.0238(10) 0.0259(10) -0.0008(8) 0.0082(8) -0.0004(8)
F8 0.104(5) 0.153(5) 0.046(3) 0.025(3) -0.012(3) -0.042(4)
N8 0.0302(12) 0.0234(11) 0.0464(14) -0.0001(10) 0.0138(10) 0.0016(9)
F9 0.128(5) 0.091(3) 0.072(3) 0.012(3) 0.018(3) -0.042(3)
N9 0.0513(16) 0.0258(12) 0.0589(18) -0.0019(12) 0.0194(14) -0.0063(11)
N10 0.0231(11) 0.0251(11) 0.0477(14) -0.0048(10) 0.0111(10) -0.0032(8)
F10 0.089(3) 0.164(6) 0.072(4) -0.005(4) 0.010(3) -0.004(4)
F11 0.144(6) 0.101(4) 0.107(5) 0.012(3) -0.010(4) -0.012(4)
N11 0.0240(11) 0.0219(10) 0.0431(13) -0.0002(9) -0.0034(9) -0.0026(8)
F12 0.083(3) 0.130(5) 0.069(3) -0.005(3) 0.019(3) -0.041(3)
N12 0.0432(14) 0.0266(11) 0.0268(11) 0.0012(9) -0.0023(10) -0.0122(10)
N13 0.0482(14) 0.0244(11) 0.0223(10) -0.0015(8) 0.0096(10) -0.0098(10)
N14 0.0415(13) 0.0228(10) 0.0231(10) 0.0016(8) 0.0071(9) -0.0070(9)
N15 0.0333(12) 0.0220(10) 0.0307(11) -0.0025(8) 0.0109(9) -0.0057(9)
N16 0.0290(12) 0.0315(12) 0.0367(13) -0.0022(10) 0.0045(10) -0.0026(9)
N17 0.0350(13) 0.0340(12) 0.0302(12) 0.0052(10) 0.0061(10) -0.0049(10)
N18 0.026(3) 0.026(2) 0.030(4) 0.007(2) 0.0103(19) 0.001(2)
N18A 0.027(7) 0.041(9) 0.026(7) 0.010(7) 0.004(6) 0.004(7)
C1 0.0422(18) 0.057(2) 0.0390(17) -0.0034(15) 0.0018(14) -0.0083(15)
C2 0.0293(13) 0.0179(11) 0.0391(14) -0.0046(10) 0.0102(11) -0.0044(9)
C3 0.0402(16) 0.0313(14) 0.0424(16) -0.0029(12) 0.0197(13) -0.0022(12)
C4 0.0328(15) 0.0293(14) 0.0504(18) -0.0038(12) 0.0193(13) 0.0001(11)
C5 0.0311(14) 0.0208(12) 0.0460(16) -0.0018(11) 0.0047(12) 0.0042(10)
C6 0.0230(12) 0.0214(11) 0.0314(13) -0.0021(9) 0.0056(10) 0.0020(9)
C7 0.0236(14) 0.0358(16) 0.095(3) -0.0190(18) 0.0033(16) 0.0076(12)
C8 0.0206(14) 0.0362(16) 0.092(3) -0.0198(17) 0.0035(15) 0.0039(12)
C9 0.0227(12) 0.0259(12) 0.0419(15) -0.0067(11) 0.0073(11) -0.0004(10)
C10 0.0222(11) 0.0160(10) 0.0248(11) -0.0017(8) 0.0040(9) -0.0009(8)
C11 0.0353(15) 0.0492(18) 0.0325(14) -0.0018(13) -0.0079(12) 0.0111(13)
C12 0.0452(17) 0.0441(17) 0.0266(13) 0.0028(12) -0.0030(12) 0.0093(14)
C13 0.0280(12) 0.0233(11) 0.0262(12) -0.0004(9) 0.0086(10) -0.0024(9)
C14 0.0263(12) 0.0225(12) 0.0330(13) 0.0007(10) 0.0049(10) -0.0006(9)
C15 0.0341(14) 0.0347(14) 0.0364(14) -0.0023(12) 0.0183(12) -0.0014(11)
C16 0.0409(17) 0.0337(15) 0.0558(19) -0.0073(14) 0.0273(15) 0.0015(12)
C17 0.0491(19) 0.0229(14) 0.081(3) -0.0014(15) 0.0260(18) 0.0002(13)
C18 0.087(3) 0.0209(15) 0.086(3) 0.0008(16) 0.027(2) -0.0031(17)
C19 0.0320(14) 0.0233(12) 0.0399(15) -0.0038(11) 0.0065(11) -0.0018(10)
C20 0.058(2) 0.0409(19) 0.085(3) -0.0012(19) 0.034(2) -0.0172(17)
C21 0.0354(17) 0.0416(18) 0.079(3) -0.0083(17) 0.0266(17) -0.0081(14)
C22 0.0238(12) 0.0234(12) 0.0527(17) -0.0077(11) 0.0101(12) -0.0012(10)
C23 0.0260(12) 0.0169(10) 0.0303(12) -0.0008(9) 0.0039(10) -0.0039(9)
C24 0.0380(17) 0.0468(19) 0.056(2) 0.0098(16) -0.0199(15) -0.0095(14)
C25 0.060(2) 0.055(2) 0.0417(18) 0.0125(16) -0.0238(17) -0.0206(17)
C26 0.0589(19) 0.0243(13) 0.0280(13) -0.0043(10) 0.0129(13) -0.0101(12)
C27 0.0305(13) 0.0216(11) 0.0235(11) 0.0000(9) 0.0039(10) -0.0024(9)
C28 0.072(2) 0.0356(16) 0.0258(14) -0.0016(11) 0.0178(14) -0.0142(15)
C29 0.074(2) 0.0316(15) 0.0273(14) 0.0016(11) 0.0167(14) -0.0155(15)
C30 0.0428(15) 0.0198(11) 0.0278(12) 0.0004(9) 0.0057(11) -0.0033(10)
C31 0.0313(13) 0.0183(11) 0.0294(12) -0.0037(9) 0.0064(10) -0.0025(9)
C32 0.0391(16) 0.0432(17) 0.0445(17) -0.0041(14) 0.0210(14) -0.0094(13)
C33 0.0301(15) 0.0492(19) 0.0531(19) -0.0042(15) 0.0118(14) -0.0025(13)
C34 0.0372(17) 0.056(2) 0.0447(18) 0.0002(15) -0.0053(14) -0.0030(15)
C35 0.062(2) 0.0483(19) 0.0376(17) 0.0049(14) 0.0100(16) -0.0136(17)
C36 0.145(6) 0.107(5) 0.066(3) 0.032(3) 0.036(4) -0.039(4)
C37 0.038(3) 0.046(4) 0.047(4) 0.017(3) 0.010(3) 0.013(3)
C37A 0.038(7) 0.043(7) 0.037(8) 0.006(5) 0.003(6) 0.005(6)
C38 0.062(5) 0.119(8) 0.101(7) 0.048(6) 0.019(5) 0.057(5)
C38A 0.045(9) 0.061(9) 0.081(12) 0.037(8) 0.019(8) 0.028(7)
P1 0.0356(13) 0.0383(15) 0.091(2) 0.0015(13) 0.0010(12) 0.0126(11)
F13 0.161(7) 0.142(6) 0.080(4) -0.029(4) -0.015(4) 0.054(5)
F14 0.082(3) 0.106(4) 0.078(3) -0.001(3) -0.001(3) 0.022(3)
F15 0.122(5) 0.072(3) 0.140(5) 0.016(3) 0.076(4) 0.001(3)
F16 0.076(3) 0.058(3) 0.182(6) 0.001(3) 0.050(4) 0.005(2)
F17 0.070(3) 0.079(3) 0.105(4) -0.012(3) 0.029(3) 0.002(2)
F18 0.157(5) 0.055(3) 0.096(4) 0.005(3) 0.060(4) 0.000(3)
P1A 0.073(3) 0.0408(18) 0.114(3) -0.0041(16) 0.013(2) 0.0284(17)
F19 0.049(2) 0.055(2) 0.0345(16) 0.0095(16) -0.0132(18) -0.0091(18)
F20 0.057(2) 0.101(3) 0.0377(17) 0.015(2) -0.0171(16) -0.027(2)
F21 0.057(2) 0.0380(15) 0.062(2) 0.0074(13) 0.0125(16) 0.0114(14)
F22 0.0326(15) 0.053(2) 0.055(2) -0.003(2) 0.0229(14) -0.0005(17)
F23 0.075(3) 0.0387(15) 0.0517(19) -0.0117(13) 0.0201(18) -0.0089(16)
F24 0.0326(15) 0.076(3) 0.066(2) 0.002(2) 0.0241(14) -0.0047(17)
P2A 0.0499(16) 0.115(3) 0.0346(17) 0.0217(19) 0.0081(12) 0.0038(18)
F25 0.170(3) 0.0323(12) 0.0584(15) 0.0035(10) 0.0516(18) -0.0055(15)
F26 0.200(4) 0.0442(14) 0.0457(14) -0.0021(11) 0.0556(19) -0.0034(18)
F27 0.147(3) 0.0548(17) 0.095(2) 0.0159(16) 0.035(2) -0.0301(19)
F1 0.061(3) 0.069(3) 0.132(5) 0.025(3) 0.005(3) 0.020(3)
F2 0.091(4) 0.067(4) 0.152(5) 0.025(4) 0.006(4) 0.022(3)
F3 0.059(3) 0.089(4) 0.140(5) 0.009(4) -0.008(4) 0.006(3)
F4 0.113(5) 0.123(5) 0.085(4) -0.030(3) -0.001(3) 0.011(4)
P4A 0.032(3) 0.048(3) 0.036(3) 0.000(3) 0.005(3) -0.004(3)
F5 0.054(3) 0.064(3) 0.106(4) -0.016(3) -0.025(3) 0.026(2)
F6 0.113(5) 0.095(4) 0.135(5) -0.017(4) 0.020(4) 0.027(4)
F1A 0.071(3) 0.054(3) 0.147(5) -0.015(3) 0.013(4) 0.026(3)
F2A 0.112(4) 0.041(3) 0.110(4) -0.003(3) 0.000(4) 0.031(3)
F3A 0.116(4) 0.058(3) 0.094(4) 0.006(3) 0.008(3) 0.027(3)
F4A 0.106(4) 0.096(4) 0.179(6) 0.001(5) 0.043(4) 0.030(4)
F5A 0.110(4) 0.101(4) 0.134(5) -0.015(4) -0.028(4) 0.038(4)
F6A 0.085(4) 0.093(4) 0.112(4) 0.004(4) 0.019(4) 0.030(3)
F7A 0.084(4) 0.126(6) 0.049(3) 0.005(4) -0.011(3) 0.029(4)
F8A 0.062(4) 0.170(6) 0.052(4) 0.010(4) 0.005(3) -0.025(4)
F9A 0.116(5) 0.118(5) 0.077(4) 0.040(4) 0.034(4) -0.020(4)
F10A 0.093(5) 0.109(4) 0.075(4) 0.026(3) -0.011(3) 0.027(4)
F11A 0.064(4) 0.173(6) 0.058(3) 0.014(4) 0.010(3) -0.044(4)
F12A 0.119(5) 0.136(5) 0.081(4) -0.009(4) 0.008(4) 0.030(4)
F19A 0.058(5) 0.070(5) 0.030(3) -0.011(4) 0.008(3) -0.001(4)
F20A 0.041(4) 0.047(4) 0.035(3) -0.009(3) -0.011(3) 0.005(3)
F21A 0.076(5) 0.054(4) 0.065(4) 0.001(3) 0.011(4) 0.026(4)
F22A 0.040(4) 0.066(5) 0.072(4) 0.010(4) 0.019(3) -0.014(4)
F23A 0.052(4) 0.057(4) 0.039(3) 0.005(3) -0.003(3) 0.019(3)
F24A 0.045(4) 0.072(6) 0.047(4) 0.004(5) 0.010(4) -0.024(4)

loop_
_atom_site_label
_atom_site_type_symbol
_atom_site_thermal_displace_type
_atom_site_fract_x
_atom_site_fract_y
_atom_site_fract_z
_atom_site_occupancy
_atom_site_U_iso_or_equiv
_atom_site_calc_flag
_atom_site_refinement_flags
_atom_site_disorder_assembly
_atom_site_disorder_group
Cu1 Cu Uani 0.83590(2) 0.38261(2) 0.82051(2) 1.000 0.0259(1) d . . .
Cu2 Cu Uani 0.71581(2) 0.29553(2) 0.75948(2) 1.000 0.0228(1) d . . .
Cu3 Cu Uani 0.73705(2) 0.19207(2) 0.78110(2) 1.000 0.0222(1) d . . .
Cu4 Cu Uani 0.68149(2) 0.10463(2) 0.69427(2) 1.000 0.0215(1) d . . .
P2 P Uani 0.8188(4) 0.27398(15) 0.4243(2) 0.543(6) 0.0687(11) d DUP . 3
P3 P Uani 0.12907(18) 0.00976(7) 0.14501(11) 0.605(3) 0.0639(7) d P . .
P4 P Uani 0.1624(7) 0.2090(3) 0.6296(4) 0.696(6) 0.0264(6) d UP . 5
N1 N Uani 0.7228(2) 0.39079(9) 0.94415(13) 1.000 0.0322(7) d . . .
N2 N Uani 0.61470(18) 0.39708(8) 0.85823(12) 1.000 0.0287(7) d . . .
N3 N Uani 0.51471(18) 0.35370(8) 0.77037(13) 1.000 0.0318(7) d . . .
N4 N Uani 0.47956(17) 0.27920(9) 0.74685(13) 1.000 0.0303(7) d . . .
P5 P Uani 0.50000 0.00000 1.00000 0.952(4) 0.0692(7) d SP . .
N5 N Uani 0.56213(17) 0.21875(8) 0.68192(11) 1.000 0.0257(6) d . . .
N6 N Uani 0.70435(18) 0.20918(8) 0.63190(11) 1.000 0.0241(6) d . . .
F7 F Uani 0.7527(7) 0.2698(3) 0.3540(3) 0.543(6) 0.096(3) d DUP . 3
N7 N Uani 0.82712(17) 0.14754(8) 0.59843(11) 1.000 0.0245(6) d . . .
F8 F Uani 0.8815(7) 0.2741(4) 0.4966(3) 0.543(6) 0.102(3) d DUP . 3
N8 N Uani 0.82669(19) 0.06936(9) 0.59658(13) 1.000 0.0328(7) d . . .
F9 F Uani 0.8284(6) 0.3304(2) 0.4201(3) 0.543(6) 0.097(2) d DUP . 3
N9 N Uani 1.0130(2) 0.41942(10) 0.74783(16) 1.000 0.0446(9) d . . .
N10 N Uani 1.02045(18) 0.34115(8) 0.75420(13) 1.000 0.0316(7) d . . .
F10 F Uani 0.9262(6) 0.2661(4) 0.3888(4) 0.543(6) 0.108(3) d DUP . 3
F11 F Uani 0.8033(8) 0.2165(2) 0.4336(4) 0.543(6) 0.118(3) d DUP . 3
N11 N Uani 0.94045(18) 0.27947(8) 0.82186(13) 1.000 0.0300(7) d . . .
F12 F Uani 0.7104(5) 0.2820(3) 0.4603(3) 0.543(6) 0.093(2) d DUP . 3
N12 N Uani 0.8205(2) 0.26880(9) 0.89083(12) 1.000 0.0324(7) d . . .
N13 N Uani 0.6904(2) 0.21077(8) 0.92265(11) 1.000 0.0313(7) d . . .
N14 N Uani 0.6589(2) 0.13633(8) 0.89726(11) 1.000 0.0289(6) d . . .
N15 N Uani 0.55409(19) 0.09191(8) 0.81310(12) 1.000 0.0283(6) d . . .
N16 N Uani 0.45731(19) 0.09790(9) 0.72192(13) 1.000 0.0323(7) d . . .
N17 N Uani 0.7715(2) 0.32040(9) 0.67085(12) 1.000 0.0329(7) d . . .
N18 N Uani 0.8925(9) 0.1674(4) 0.7765(9) 0.73(2) 0.0269(18) d DUP A 7
N18A N Uani 0.882(2) 0.1625(13) 0.783(2) 0.27(2) 0.031(4) d DUP A 8
C1 C Uani 0.8200(3) 0.38646(14) 0.98823(18) 1.000 0.0461(11) d . . .
C2 C Uani 0.7194(2) 0.39133(9) 0.87714(15) 1.000 0.0284(7) d . . .
C3 C Uani 0.6222(3) 0.39573(11) 0.96715(17) 1.000 0.0372(9) d . . .
C4 C Uani 0.5541(2) 0.39969(11) 0.91293(17) 1.000 0.0367(9) d . . .
C5 C Uani 0.5727(2) 0.39843(10) 0.78873(16) 1.000 0.0325(8) d . . .
C6 C Uani 0.5632(2) 0.31014(9) 0.75925(13) 1.000 0.0251(7) d . . .
C7 C Uani 0.4044(2) 0.34959(13) 0.7656(2) 1.000 0.0515(12) d . . .
C8 C Uani 0.3824(2) 0.30242(12) 0.7511(2) 1.000 0.0496(12) d . . .
C9 C Uani 0.4905(2) 0.22663(10) 0.73451(15) 1.000 0.0299(8) d . . .
C10 C Uani 0.66770(19) 0.20902(8) 0.69406(12) 1.000 0.0209(6) d . . .
C11 C Uani 0.5344(3) 0.22564(13) 0.61493(15) 1.000 0.0395(9) d . . .
C12 C Uani 0.6243(3) 0.21902(12) 0.58290(15) 1.000 0.0389(9) d . . .
C13 C Uani 0.8142(2) 0.19857(9) 0.61935(13) 1.000 0.0255(7) d . . .
C14 C Uani 0.7870(2) 0.10777(9) 0.62920(14) 1.000 0.0271(7) d . . .
C15 C Uani 0.8904(2) 0.13423(11) 0.54800(15) 1.000 0.0343(8) d . . .
C16 C Uani 0.8898(3) 0.08471(12) 0.54701(18) 1.000 0.0423(10) d . . .
C17 C Uani 0.8028(3) 0.01789(11) 0.6105(2) 1.000 0.0500(13) d . . .
C18 C Uani 0.9775(4) 0.47054(12) 0.7539(2) 1.000 0.0636(15) d . . .
C19 C Uani 0.9613(2) 0.38031(10) 0.77151(15) 1.000 0.0316(8) d . . .
C20 C Uani 1.1017(3) 0.40579(14) 0.7170(2) 1.000 0.0599(14) d . . .
C21 C Uani 1.1067(3) 0.35632(13) 0.7203(2) 1.000 0.0509(13) d . . .
C22 C Uani 0.9916(2) 0.28932(10) 0.76120(16) 1.000 0.0330(8) d . . .
C23 C Uani 0.8320(2) 0.28019(9) 0.82563(13) 1.000 0.0243(7) d . . .
C24 C Uani 0.9931(3) 0.26702(13) 0.88218(19) 1.000 0.0481(11) d . . .
C25 C Uani 0.9184(3) 0.25996(14) 0.92506(18) 1.000 0.0536(11) d . . .
C26 C Uani 0.7173(3) 0.26280(10) 0.91795(15) 1.000 0.0366(9) d . . .
C27 C Uani 0.6928(2) 0.17904(9) 0.87106(13) 1.000 0.0251(7) d . . .
C28 C Uani 0.6537(3) 0.18884(12) 0.97897(15) 1.000 0.0438(10) d . . .
C29 C Uani 0.6339(3) 0.14181(12) 0.96305(15) 1.000 0.0437(10) d . . .
C30 C Uani 0.6473(2) 0.09071(9) 0.85996(14) 1.000 0.0300(7) d . . .
C31 C Uani 0.5595(2) 0.09674(9) 0.74612(13) 1.000 0.0261(7) d . . .
C32 C Uani 0.4494(3) 0.09079(12) 0.82999(17) 1.000 0.0414(10) d . . .
C33 C Uani 0.3886(3) 0.09412(13) 0.77240(18) 1.000 0.0437(10) d . . .
C34 C Uani 0.4229(3) 0.10113(14) 0.65110(18) 1.000 0.0464(11) d . . .
C35 C Uani 0.8030(3) 0.34375(14) 0.63010(17) 1.000 0.0490(11) d . . .
C36 C Uani 0.8487(6) 0.3755(2) 0.5797(3) 1.000 0.105(3) d . . .
C37 C Uani 0.9713(6) 0.1471(3) 0.7812(5) 0.73(2) 0.043(2) d DUP A 7
C37A C Uani 0.9460(15) 0.1372(7) 0.7652(11) 0.27(2) 0.039(4) d DUP A 8
C38 C Uani 1.0755(9) 0.1213(5) 0.7836(6) 0.73(2) 0.093(4) d DUP A 7
C38A C Uani 1.0317(17) 0.1024(7) 0.7493(13) 0.27(2) 0.062(6) d DUP A 8
P1 P Uani 0.3205(3) 0.49734(16) 0.8515(2) 0.471(4) 0.0551(9) d DUP B 1
F13 F Uani 0.0599(7) 0.0130(3) 0.0756(3) 0.605(3) 0.129(3) d P . .
F14 F Uani 0.2019(4) 0.0103(2) 0.2101(3) 0.605(3) 0.0890(19) d P . .
F15 F Uani 0.2292(5) 0.0088(2) 0.1034(4) 0.605(3) 0.108(3) d P . .
F16 F Uani 0.1212(4) -0.04877(18) 0.1425(4) 0.605(3) 0.103(2) d P . .
F17 F Uani 0.0258(4) 0.01196(19) 0.1853(3) 0.605(3) 0.0836(19) d P . .
F18 F Uani 0.1331(5) 0.06792(18) 0.1460(3) 0.605(3) 0.100(2) d P . .
P1A P Uani 0.3393(4) 0.50495(16) 0.8568(3) 0.486(4) 0.0756(15) d DUP . 2
F19 F Uani 0.0996(4) 0.21024(19) 0.5570(3) 0.696(6) 0.0469(11) d UP . 5
F20 F Uani 0.2267(4) 0.2054(2) 0.70022(19) 0.696(6) 0.0662(13) d UP . 5
F21 F Uani 0.1722(3) 0.15028(12) 0.62210(19) 0.696(6) 0.0519(11) d UP . 5
F22 F Uani 0.0529(4) 0.20144(17) 0.6635(3) 0.696(6) 0.0459(11) d UP . 5
F23 F Uani 0.1537(4) 0.26645(12) 0.63540(18) 0.696(6) 0.0544(13) d UP . 5
F24 F Uani 0.2730(3) 0.21544(19) 0.5944(2) 0.696(6) 0.0572(13) d UP . 5
P2A P Uani 0.8297(4) 0.2612(2) 0.4159(2) 0.430(5) 0.0663(13) d DUP . 4
F25 F Uani 0.5549(3) -0.05178(9) 1.01616(13) 0.952(4) 0.0848(12) d P . .
F26 F Uani 0.4853(4) 0.00739(9) 1.07769(13) 0.952(4) 0.0944(15) d P . .
F27 F Uani 0.3869(3) -0.02664(11) 0.99231(18) 0.952(4) 0.0977(13) d P . .
F1 F Uani 0.3223(5) 0.4417(2) 0.8786(5) 0.471(4) 0.087(2) d DUP B 1
F2 F Uani 0.3162(6) 0.5474(3) 0.8160(5) 0.471(4) 0.104(3) d DUP B 1
F3 F Uani 0.4469(5) 0.5018(3) 0.8611(5) 0.471(4) 0.097(2) d DUP B 1
F4 F Uani 0.2820(7) 0.5159(3) 0.9194(3) 0.471(4) 0.107(3) d DUP B 1
P4A P Uani 0.162(2) 0.2109(10) 0.6314(13) 0.292(6) 0.0385(17) d UP . 6
F5 F Uani 0.1987(4) 0.4918(2) 0.8309(4) 0.471(4) 0.0761(19) d DUP B 1
F6 F Uani 0.3410(7) 0.4685(3) 0.7836(4) 0.471(4) 0.114(3) d DUP B 1
F1A F Uani 0.3427(5) 0.4488(2) 0.8344(5) 0.486(4) 0.090(2) d DUP . 2
F2A F Uani 0.3412(5) 0.56115(18) 0.8693(4) 0.486(4) 0.088(2) d DUP . 2
F3A F Uani 0.4186(6) 0.4981(2) 0.9222(3) 0.486(4) 0.089(2) d DUP . 2
F4A F Uani 0.2246(7) 0.4988(3) 0.8820(6) 0.486(4) 0.125(3) d DUP . 2
F5A F Uani 0.2804(7) 0.5179(3) 0.7873(4) 0.486(4) 0.117(3) d DUP . 2
F6A F Uani 0.4457(6) 0.5070(3) 0.8179(4) 0.486(4) 0.096(2) d DUP . 2
F7A F Uani 0.7555(8) 0.2491(4) 0.3499(4) 0.430(5) 0.087(3) d DUP . 4
F8A F Uani 0.8976(8) 0.2706(5) 0.4847(4) 0.430(5) 0.095(3) d DUP . 4
F9A F Uani 0.9117(8) 0.2887(4) 0.3763(5) 0.430(5) 0.102(3) d DUP . 4
F10A F Uani 0.8914(7) 0.2109(3) 0.4068(4) 0.430(5) 0.093(3) d DUP . 4
F11A F Uani 0.7424(6) 0.2343(4) 0.4558(3) 0.430(5) 0.098(3) d DUP . 4
F12A F Uani 0.7678(8) 0.3113(4) 0.4243(5) 0.430(5) 0.112(3) d DUP . 4
F19A F Uani 0.1308(11) 0.1982(5) 0.5583(7) 0.292(6) 0.052(3) d UP . 6
F20A F Uani 0.1927(7) 0.2288(3) 0.7073(4) 0.292(6) 0.042(2) d UP . 6
F21A F Uani 0.2318(9) 0.1658(4) 0.6443(5) 0.292(6) 0.065(3) d UP . 6
F22A F Uani 0.2593(7) 0.2415(4) 0.6063(5) 0.292(6) 0.059(3) d UP . 6
F23A F Uani 0.0911(8) 0.2615(3) 0.6218(4) 0.292(6) 0.050(2) d UP . 6
F24A F Uani 0.0615(12) 0.1843(5) 0.6563(8) 0.292(6) 0.054(3) d UP . 6
H1A H Uiso 0.88040 0.37920 0.96160 1.000 0.0690 c RU . .
H1B H Uiso 0.81170 0.35980 1.02030 1.000 0.0690 c RU . .
H1C H Uiso 0.83320 0.41750 1.01230 1.000 0.0690 c RU . .
H3 H Uiso 0.60490 0.39620 1.01240 1.000 0.0450 c RU . .
H4 H Uiso 0.47900 0.40350 0.91220 1.000 0.0440 c RU . .
H5A H Uiso 0.52460 0.42710 0.78170 1.000 0.0390 c RU . .
H5B H Uiso 0.63230 0.40250 0.75950 1.000 0.0390 c RU . .
H7 H Uiso 0.35440 0.37510 0.77150 1.000 0.0620 c RU . .
H8 H Uiso 0.31380 0.28780 0.74490 1.000 0.0590 c RU . .
H9A H Uiso 0.51900 0.21000 0.77590 1.000 0.0360 c RU . .
H9B H Uiso 0.41980 0.21230 0.72120 1.000 0.0360 c RU . .
H11 H Uiso 0.46560 0.23350 0.59510 1.000 0.0470 c RU . .
H12 H Uiso 0.63100 0.22080 0.53610 1.000 0.0470 c RU . .
H13A H Uiso 0.86040 0.20480 0.66050 1.000 0.0310 c RU . .
H13B H Uiso 0.83700 0.22080 0.58410 1.000 0.0310 c RU . .
H15 H Uiso 0.92680 0.15560 0.51980 1.000 0.0410 c RU . .
H16 H Uiso 0.92600 0.06420 0.51770 1.000 0.0510 c RU . .
H17A H Uiso 0.75500 0.00460 0.57410 1.000 0.0750 c RU . .
H17B H Uiso 0.76820 0.01570 0.65260 1.000 0.0750 c RU . .
H17C H Uiso 0.86910 -0.00110 0.61400 1.000 0.0750 c RU . .
H18A H Uiso 0.97130 0.48590 0.70960 1.000 0.0960 c RU . .
H18B H Uiso 1.02950 0.48870 0.78300 1.000 0.0960 c RU . .
H18C H Uiso 0.90800 0.47110 0.77300 1.000 0.0960 c RU . .
H20 H Uiso 1.15040 0.42700 0.69720 1.000 0.0720 c RU . .
H21 H Uiso 1.15920 0.33590 0.70280 1.000 0.0610 c RU . .
H22A H Uiso 0.94300 0.27960 0.72250 1.000 0.0400 c RU . .
H22B H Uiso 1.05680 0.26900 0.76060 1.000 0.0400 c RU . .
H24 H Uiso 1.06800 0.26410 0.89140 1.000 0.0580 c RU . .
H25 H Uiso 0.93000 0.25060 0.97060 1.000 0.0640 c RU . .
H26A H Uiso 0.66200 0.27980 0.88880 1.000 0.0440 c RU . .
H26B H Uiso 0.71880 0.27800 0.96280 1.000 0.0440 c RU . .
H28 H Uiso 0.64440 0.20420 1.02070 1.000 0.0520 c RU . .
H29 H Uiso 0.60780 0.11710 0.99110 1.000 0.0520 c RU . .
H30A H Uiso 0.71170 0.08520 0.83530 1.000 0.0360 c RU . .
H30B H Uiso 0.64090 0.06300 0.89140 1.000 0.0360 c RU . .
H32 H Uiso 0.42530 0.08820 0.87360 1.000 0.0500 c RU . .
H33 H Uiso 0.31290 0.09390 0.76730 1.000 0.0520 c RU . .
H34A H Uiso 0.48520 0.10590 0.62520 1.000 0.0700 c RU . .
H34B H Uiso 0.37410 0.12900 0.64370 1.000 0.0700 c RU . .
H34C H Uiso 0.38640 0.07070 0.63690 1.000 0.0700 c RU . .
H36A H Uiso 0.92360 0.36660 0.57580 1.000 0.1570 c RU . .
H36B H Uiso 0.84420 0.41000 0.59340 1.000 0.1570 c RU . .
H36C H Uiso 0.80880 0.37090 0.53640 1.000 0.1570 c RU . .
H38A H Uiso 1.09720 0.11680 0.73810 0.73(2) 0.1400 c RUP A 7
H38B H Uiso 1.06880 0.08910 0.80490 0.73(2) 0.1400 c RUP A 7
H38C H Uiso 1.12930 0.14090 0.80940 0.73(2) 0.1400 c RUP A 7
H38D H Uiso 1.05640 0.11050 0.70530 0.27(2) 0.0930 c RUP A 8
H38E H Uiso 1.00390 0.06880 0.74870 0.27(2) 0.0930 c RUP A 8
H38F H Uiso 1.09140 0.10520 0.78320 0.27(2) 0.0930 c RUP A 8

loop_
_atom_type_symbol
_atom_type_description
_atom_type_scat_dispersion_real
_atom_type_scat_dispersion_imag
_atom_type_scat_source
C C 0.0033 0.0016 ' International Tables Vol C Tables 4.2.6.8 and 6.1.1.4'
H H 0.0000 0.0000 ' International Tables Vol C Tables 4.2.6.8 and 6.1.1.4'
Cu Cu 0.3201 1.2651 ' International Tables Vol C Tables 4.2.6.8 and 6.1.1.4'
F F 0.0171 0.0103 ' International Tables Vol C Tables 4.2.6.8 and 6.1.1.4'
N N 0.0061 0.0033 ' International Tables Vol C Tables 4.2.6.8 and 6.1.1.4'
P P 0.1023 0.0942 ' International Tables Vol C Tables 4.2.6.8 and 6.1.1.4'

loop_
_geom_angle_atom_site_label_1
_geom_angle_atom_site_label_2
_geom_angle_atom_site_label_3
_geom_angle
_geom_angle_site_symmetry_1
_geom_angle_site_symmetry_3
_geom_angle_publ_flag
C2 Cu1 C19 172.48(12) . . yes
N17 Cu2 C6 108.85(10) . . yes
N17 Cu2 C23 111.84(10) . . yes
C6 Cu2 C23 137.04(11) . . yes
N18 Cu3 C10 113.5(5) . . yes
N18 Cu3 C27 108.3(5) . . yes
C10 Cu3 C27 136.85(10) . . yes
N18A Cu3 C10 117.6(12) . . yes
N18A Cu3 C27 103.3(11) . . yes
C14 Cu4 C31 169.60(11) . . yes
F7 P2 F9 93.5(4) . . yes
F7 P2 F10 90.0(5) . . yes
F7 P2 F11 88.5(5) . . yes
F7 P2 F12 90.1(4) . . yes
F8 P2 F9 90.7(5) . . yes
F8 P2 F10 91.6(5) . . yes
F8 P2 F11 87.3(5) . . yes
F8 P2 F12 88.3(4) . . yes
F9 P2 F10 92.1(5) . . yes
F9 P2 F11 175.4(5) . . yes
F9 P2 F12 87.8(5) . . yes
F10 P2 F11 92.0(6) . . yes
F10 P2 F12 179.9(7) . . yes
F11 P2 F12 88.0(5) . . yes
F7 P2 F8 175.5(6) . . yes
F13 P3 F16 89.9(4) . . yes
F13 P3 F17 91.6(4) . . yes
F13 P3 F18 88.3(4) . . yes
F14 P3 F15 90.0(4) . . yes
F14 P3 F16 93.9(3) . . yes
F14 P3 F17 91.5(3) . . yes
F14 P3 F18 87.9(3) . . yes
F15 P3 F16 91.0(3) . . yes
F15 P3 F17 178.0(4) . . yes
F15 P3 F18 89.8(3) . . yes
F16 P3 F17 90.1(3) . . yes
F16 P3 F18 178.0(3) . . yes
F17 P3 F18 89.0(3) . . yes
F13 P3 F14 175.1(4) . . yes
F13 P3 F15 86.8(4) . . yes
F19 P4 F20 177.3(6) . . yes
F19 P4 F22 90.4(5) . . yes
F19 P4 F23 90.8(5) . . yes
F19 P4 F24 89.1(5) . . yes
F20 P4 F21 89.1(5) . . yes
F20 P4 F22 90.7(5) . . yes
F20 P4 F23 91.7(5) . . yes
F20 P4 F24 89.9(5) . . yes
F21 P4 F22 89.2(5) . . yes
F21 P4 F23 178.8(6) . . yes
F21 P4 F24 89.6(5) . . yes
F22 P4 F23 91.7(5) . . yes
F22 P4 F24 178.7(7) . . yes
F23 P4 F24 89.5(5) . . yes
F19 P4 F21 88.4(5) . . yes
C1 N1 C3 123.4(3) . . yes
C1 N1 C2 124.9(3) . . yes
C2 N1 C3 111.6(3) . . yes
C4 N2 C5 125.2(2) . . yes
C2 N2 C4 111.4(2) . . yes
C2 N2 C5 123.4(2) . . yes
C6 N3 C7 112.1(2) . . yes
C5 N3 C6 123.3(2) . . yes
C5 N3 C7 124.5(2) . . yes
C8 N4 C9 123.5(2) . . yes
C6 N4 C8 112.5(2) . . yes
C6 N4 C9 123.9(2) . . yes
C9 N5 C11 124.2(2) . . yes
C9 N5 C10 123.2(2) . . yes
F25 P5 F26 89.50(15) . . yes
F25 P5 F27 89.35(17) . . yes
F25 P5 F25 180.00 . 3_657 yes
F25 P5 F26 90.50(15) . 3_657 yes
F25 P5 F27 90.65(17) . 3_657 yes
F26 P5 F27 89.3(2) . . yes
F25 P5 F26 90.50(15) 3_657 . yes
F26 P5 F26 180.00 . 3_657 yes
F26 P5 F27 90.8(2) . 3_657 yes
F25 P5 F27 90.65(17) 3_657 . yes
F26 P5 F27 90.8(2) 3_657 . yes
F27 P5 F27 180.00 . 3_657 yes
F25 P5 F26 89.50(15) 3_657 3_657 yes
F25 P5 F27 89.35(17) 3_657 3_657 yes
F26 P5 F27 89.3(2) 3_657 3_657 yes
C10 N5 C11 112.2(2) . . yes
C10 N6 C12 112.1(2) . . yes
C10 N6 C13 123.2(2) . . yes
C12 N6 C13 124.7(2) . . yes
C13 N7 C15 122.8(2) . . yes
C14 N7 C15 112.1(2) . . yes
C13 N7 C14 124.9(2) . . yes
C14 N8 C16 111.6(2) . . yes
C14 N8 C17 124.1(3) . . yes
C16 N8 C17 124.3(3) . . yes
C19 N9 C20 112.0(3) . . yes
C18 N9 C20 123.9(3) . . yes
C18 N9 C19 124.0(3) . . yes
C19 N10 C22 125.9(2) . . yes
C19 N10 C21 110.8(2) . . yes
C21 N10 C22 122.8(2) . . yes
C22 N11 C23 123.3(2) . . yes
C22 N11 C24 124.8(3) . . yes
C23 N11 C24 111.8(3) . . yes
C23 N12 C26 123.0(2) . . yes
C25 N12 C26 125.5(3) . . yes
C23 N12 C25 111.3(3) . . yes
C26 N13 C27 123.5(2) . . yes
C26 N13 C28 124.2(2) . . yes
C27 N13 C28 112.2(2) . . yes
C29 N14 C30 124.2(2) . . yes
C27 N14 C30 123.7(2) . . yes
C27 N14 C29 112.1(2) . . yes
C31 N15 C32 111.2(2) . . yes
C30 N15 C32 125.5(2) . . yes
C30 N15 C31 123.3(2) . . yes
C31 N16 C33 111.5(3) . . yes
C31 N16 C34 124.3(3) . . yes
C33 N16 C34 124.2(3) . . yes
Cu2 N17 C35 164.4(3) . . yes
Cu3 N18 C37 167.3(11) . . yes
Cu3 N18A C37A 155(3) . . yes
Cu1 C2 N1 128.1(2) . . yes
N1 C2 N2 104.1(2) . . yes
Cu1 C2 N2 127.8(2) . . yes
N1 C3 C4 106.5(3) . . yes
N2 C4 C3 106.5(3) . . yes
N2 C5 N3 111.3(2) . . yes
N3 C6 N4 102.7(2) . . yes
Cu2 C6 N3 128.88(19) . . yes
Cu2 C6 N4 128.42(19) . . yes
N3 C7 C8 106.4(3) . . yes
N4 C8 C7 106.3(2) . . yes
N4 C9 N5 109.8(2) . . yes
N5 C10 N6 103.1(2) . . yes
Cu3 C10 N5 125.10(18) . . yes
Cu3 C10 N6 131.50(18) . . yes
N5 C11 C12 106.5(3) . . yes
N6 C12 C11 106.2(3) . . yes
N6 C13 N7 111.4(2) . . yes
Cu4 C14 N8 126.25(19) . . yes
N7 C14 N8 103.5(2) . . yes
Cu4 C14 N7 129.64(19) . . yes
N7 C15 C16 105.7(3) . . yes
N8 C16 C15 107.1(3) . . yes
Cu1 C19 N9 126.1(2) . . yes
Cu1 C19 N10 129.9(2) . . yes
N9 C19 N10 104.0(2) . . yes
N9 C20 C21 106.6(3) . . yes
N10 C21 C20 106.6(3) . . yes
N10 C22 N11 112.8(2) . . yes
Cu2 C23 N12 125.26(19) . . yes
N11 C23 N12 103.0(2) . . yes
Cu2 C23 N11 131.8(2) . . yes
N11 C24 C25 106.6(3) . . yes
N12 C25 C24 107.3(3) . . yes
N12 C26 N13 110.5(2) . . yes
N13 C27 N14 103.0(2) . . yes
Cu3 C27 N14 129.05(19) . . yes
Cu3 C27 N13 127.93(19) . . yes
N13 C28 C29 106.5(3) . . yes
N14 C29 C28 106.2(3) . . yes
N14 C30 N15 111.2(2) . . yes
Cu4 C31 N15 130.10(19) . . yes
Cu4 C31 N16 125.5(2) . . yes
N15 C31 N16 104.3(2) . . yes
N15 C32 C33 106.3(3) . . yes
N16 C33 C32 106.8(3) . . yes
N17 C35 C36 176.7(4) . . yes
N18 C37 C38 176.9(13) . . yes
N18A C37A C38A 174(3) . . yes
F1 P1 F2 172.1(6) . . yes
F1 P1 F4 90.4(5) . . yes
F1 P1 F5 89.4(4) . . yes
F1 P1 F3 92.4(4) . . yes
N1 C1 H1A 109.00 . . no
N1 C1 H1B 109.00 . . no
N1 C1 H1C 109.00 . . no
H1A C1 H1B 109.00 . . no
H1A C1 H1C 109.00 . . no
H1B C1 H1C 110.00 . . no
F2 P1 F6 92.4(5) . . yes
F3 P1 F4 103.8(5) . . yes
F3 P1 F5 171.6(5) . . yes
F1 P1 F6 80.1(5) . . yes
F2 P1 F3 89.4(5) . . yes
F2 P1 F4 96.6(5) . . yes
F2 P1 F5 87.8(4) . . yes
F3 P1 F6 85.4(5) . . yes
F4 P1 F5 84.4(5) . . yes
F4 P1 F6 167.1(5) . . yes
F5 P1 F6 86.7(5) . . yes
C4 C3 H3 127.00 . . no
N1 C3 H3 127.00 . . no
N2 C4 H4 127.00 . . no
C3 C4 H4 127.00 . . no
N2 C5 H5B 109.00 . . no
N3 C5 H5A 109.00 . . no
H5A C5 H5B 108.00 . . no
N3 C5 H5B 109.00 . . no
N2 C5 H5A 109.00 . . no
N3 C7 H7 127.00 . . no
C8 C7 H7 127.00 . . no
C7 C8 H8 127.00 . . no
N4 C8 H8 127.00 . . no
N5 C9 H9A 110.00 . . no
N4 C9 H9B 110.00 . . no
N5 C9 H9B 110.00 . . no
H9A C9 H9B 108.00 . . no
N4 C9 H9A 110.00 . . no
N5 C11 H11 127.00 . . no
C12 C11 H11 127.00 . . no
C11 C12 H12 127.00 . . no
N6 C12 H12 127.00 . . no
N6 C13 H13A 109.00 . . no
N6 C13 H13B 109.00 . . no
N7 C13 H13A 109.00 . . no
N7 C13 H13B 109.00 . . no
H13A C13 H13B 108.00 . . no
C16 C15 H15 127.00 . . no
N7 C15 H15 127.00 . . no
C15 C16 H16 126.00 . . no
N8 C16 H16 126.00 . . no
N8 C17 H17B 109.00 . . no
N8 C17 H17C 109.00 . . no
N8 C17 H17A 109.00 . . no
H17A C17 H17C 109.00 . . no
H17B C17 H17C 110.00 . . no
H17A C17 H17B 109.00 . . no
N9 C18 H18A 109.00 . . no
N9 C18 H18C 109.00 . . no
H18A C18 H18B 109.00 . . no
N9 C18 H18B 109.00 . . no
H18B C18 H18C 110.00 . . no
H18A C18 H18C 109.00 . . no
N9 C20 H20 127.00 . . no
C21 C20 H20 127.00 . . no
C20 C21 H21 127.00 . . no
N10 C21 H21 127.00 . . no
N11 C22 H22A 109.00 . . no
N11 C22 H22B 109.00 . . no
H22A C22 H22B 108.00 . . no
N10 C22 H22B 109.00 . . no
N10 C22 H22A 109.00 . . no
N11 C24 H24 127.00 . . no
C25 C24 H24 127.00 . . no
N12 C25 H25 126.00 . . no
C24 C25 H25 126.00 . . no
N12 C26 H26B 110.00 . . no
N13 C26 H26A 110.00 . . no
N12 C26 H26A 110.00 . . no
N13 C26 H26B 110.00 . . no
H26A C26 H26B 108.00 . . no
N13 C28 H28 127.00 . . no
C29 C28 H28 127.00 . . no
N14 C29 H29 127.00 . . no
C28 C29 H29 127.00 . . no
N14 C30 H30B 109.00 . . no
N14 C30 H30A 109.00 . . no
H30A C30 H30B 108.00 . . no
N15 C30 H30A 109.00 . . no
N15 C30 H30B 109.00 . . no
N15 C32 H32 127.00 . . no
C33 C32 H32 127.00 . . no
N16 C33 H33 127.00 . . no
C32 C33 H33 127.00 . . no
H34B C34 H34C 110.00 . . no
H34A C34 H34C 109.00 . . no
N16 C34 H34B 109.00 . . no
N16 C34 H34C 109.00 . . no
N16 C34 H34A 109.00 . . no
H34A C34 H34B 109.00 . . no
C35 C36 H36B 110.00 . . no
C35 C36 H36C 109.00 . . no
C35 C36 H36A 109.00 . . no
H36A C36 H36B 109.00 . . no
H36A C36 H36C 109.00 . . no
H36B C36 H36C 110.00 . . no
C37 C38 H38B 109.00 . . no
C37 C38 H38C 110.00 . . no
H38A C38 H38B 109.00 . . no
C37 C38 H38A 109.00 . . no
H38A C38 H38C 109.00 . . no
H38B C38 H38C 109.00 . . no
H38E C38A H38F 110.00 . . no
H38D C38A H38E 110.00 . . no
H38D C38A H38F 109.00 . . no
C37A C38A H38D 109.00 . . no
C37A C38A H38E 109.00 . . no
C37A C38A H38F 109.00 . . no
F1A P1A F2A 172.4(6) . . yes
F1A P1A F3A 95.3(5) . . yes
F1A P1A F4A 91.9(5) . . yes
F1A P1A F5A 89.1(5) . . yes
F1A P1A F6A 81.7(5) . . yes
F2A P1A F3A 88.9(4) . . yes
F2A P1A F4A 93.3(5) . . yes
F2A P1A F5A 85.6(5) . . yes
F2A P1A F6A 92.4(5) . . yes
F3A P1A F4A 104.8(6) . . yes
F3A P1A F5A 168.4(5) . . yes
F3A P1A F6A 84.9(5) . . yes
F4A P1A F5A 85.7(6) . . yes
F4A P1A F6A 168.9(6) . . yes
F5A P1A F6A 85.2(5) . . yes
F7A P2A F8A 175.5(6) . . yes
F7A P2A F9A 92.6(6) . . yes
F7A P2A F10A 89.3(5) . . yes
F7A P2A F11A 86.5(5) . . yes
F7A P2A F12A 90.2(6) . . yes
F8A P2A F9A 91.9(6) . . yes
F8A P2A F10A 90.1(6) . . yes
F8A P2A F11A 89.1(5) . . yes
F8A P2A F12A 90.4(6) . . yes
F9A P2A F10A 90.5(6) . . yes
F9A P2A F11A 178.0(6) . . yes
F9A P2A F12A 89.4(6) . . yes
F10A P2A F11A 91.3(6) . . yes
F10A P2A F12A 179.5(5) . . yes
F11A P2A F12A 88.8(6) . . yes
F19A P4A F20A 176(2) . . yes
F19A P4A F21A 95.0(16) . . yes
F19A P4A F22A 88.0(15) . . yes
F19A P4A F23A 88.7(14) . . yes
F19A P4A F24A 92.5(16) . . yes
F20A P4A F21A 89.2(14) . . yes
F20A P4A F22A 90.2(14) . . yes
F20A P4A F23A 87.1(14) . . yes
F20A P4A F24A 89.0(15) . . yes
F21A P4A F22A 91.6(15) . . yes
F21A P4A F23A 176.1(16) . . yes
F21A P4A F24A 92.4(16) . . yes
F22A P4A F23A 87.0(14) . . yes
F22A P4A F24A 176(2) . . yes
F23A P4A F24A 88.9(14) . . yes

loop_
_geom_bond_atom_site_label_1
_geom_bond_atom_site_label_2
_geom_bond_distance
_geom_bond_site_symmetry_2
_geom_bond_publ_flag
Cu1 C2 1.932(3) . yes
Cu1 C19 1.919(3) . yes
Cu2 N17 2.072(2) . yes
Cu2 C6 1.960(3) . yes
Cu2 C23 1.948(3) . yes
Cu3 N18 2.076(11) . yes
Cu3 C10 1.951(2) . yes
Cu3 C27 1.960(3) . yes
Cu3 N18A 1.99(3) . yes
Cu4 C14 1.930(3) . yes
Cu4 C31 1.927(3) . yes
P2 F12 1.603(8) . yes
P2 F9 1.542(7) . yes
P2 F7 1.590(8) . yes
P2 F8 1.601(8) . yes
P2 F10 1.586(9) . yes
P2 F11 1.588(7) . yes
P3 F13 1.591(7) . yes
P3 F15 1.561(7) . yes
P3 F16 1.596(5) . yes
P3 F14 1.541(6) . yes
P3 F18 1.583(5) . yes
P3 F17 1.580(6) . yes
P4 F24 1.614(9) . yes
P4 F23 1.571(9) . yes
P4 F19 1.608(10) . yes
P4 F20 1.584(9) . yes
P4 F21 1.610(9) . yes
P4 F22 1.593(10) . yes
N1 C2 1.343(4) . yes
N1 C1 1.462(5) . yes
N1 C3 1.384(5) . yes
N2 C5 1.456(4) . yes
N2 C2 1.353(3) . yes
N2 C4 1.383(4) . yes
N3 C5 1.452(4) . yes
N3 C6 1.358(3) . yes
N3 C7 1.389(3) . yes
N4 C6 1.356(3) . yes
N4 C8 1.384(4) . yes
N4 C9 1.459(4) . yes
N5 C10 1.359(3) . yes
P5 F25 1.592(3) 3_657 yes
N5 C11 1.378(4) . yes
P5 F27 1.594(4) . yes
N5 C9 1.452(4) . yes
P5 F25 1.592(3) . yes
P5 F26 1.596(3) . yes
P5 F27 1.594(4) 3_657 yes
P5 F26 1.596(3) 3_657 yes
N6 C12 1.382(4) . yes
N6 C10 1.361(3) . yes
N6 C13 1.451(3) . yes
N7 C13 1.463(3) . yes
N7 C14 1.361(3) . yes
N7 C15 1.380(4) . yes
N8 C14 1.348(4) . yes
N8 C16 1.381(4) . yes
N8 C17 1.463(4) . yes
N9 C19 1.351(4) . yes
N9 C20 1.365(5) . yes
N9 C18 1.468(4) . yes
N10 C19 1.359(3) . yes
N10 C21 1.384(4) . yes
N10 C22 1.465(3) . yes
N11 C22 1.442(4) . yes
N11 C23 1.372(3) . yes
N11 C24 1.380(5) . yes
N12 C23 1.363(4) . yes
N12 C25 1.388(4) . yes
N12 C26 1.452(4) . yes
N13 C26 1.460(4) . yes
N13 C27 1.350(3) . yes
N13 C28 1.386(4) . yes
N14 C30 1.451(3) . yes
N14 C29 1.387(4) . yes
N14 C27 1.357(3) . yes
N15 C31 1.357(4) . yes
N15 C32 1.383(4) . yes
N15 C30 1.450(4) . yes
N16 C34 1.459(4) . yes
N16 C31 1.342(4) . yes
N16 C33 1.382(4) . yes
N17 C35 1.130(4) . yes
N18 C37 1.133(14) . yes
N18A C37A 1.14(4) . yes
C3 C4 1.340(5) . no
C7 C8 1.340(5) . no
C11 C12 1.352(5) . no
C15 C16 1.347(4) . no
C20 C21 1.348(5) . no
C24 C25 1.333(5) . no
C28 C29 1.338(5) . no
C32 C33 1.343(5) . no
C35 C36 1.478(7) . no
C37 C38 1.485(14) . no
C37A C38A 1.49(3) . no
C1 H1A 0.9800 . no
P1 F1 1.608(8) . yes
P1 F2 1.536(10) . yes
P1 F3 1.592(7) . yes
P1 F4 1.563(8) . yes
P1 F5 1.565(7) . yes
P1 F6 1.609(9) . yes
C1 H1C 0.9800 . no
C1 H1B 0.9800 . no
C3 H3 0.9500 . no
C4 H4 0.9500 . no
C5 H5B 0.9900 . no
C5 H5A 0.9900 . no
C7 H7 0.9500 . no
C8 H8 0.9500 . no
C9 H9A 0.9900 . no
C9 H9B 0.9900 . no
C11 H11 0.9500 . no
C12 H12 0.9500 . no
C13 H13A 0.9900 . no
C13 H13B 0.9900 . no
C15 H15 0.9500 . no
C16 H16 0.9500 . no
C17 H17A 0.9800 . no
C17 H17B 0.9800 . no
C17 H17C 0.9800 . no
C18 H18A 0.9800 . no
C18 H18B 0.9800 . no
C18 H18C 0.9800 . no
C20 H20 0.9500 . no
C21 H21 0.9500 . no
C22 H22A 0.9900 . no
C22 H22B 0.9900 . no
C24 H24 0.9500 . no
C25 H25 0.9500 . no
C26 H26B 0.9900 . no
C26 H26A 0.9900 . no
C28 H28 0.9500 . no
C29 H29 0.9500 . no
C30 H30A 0.9900 . no
C30 H30B 0.9900 . no
C32 H32 0.9500 . no
C33 H33 0.9500 . no
C34 H34C 0.9800 . no
C34 H34A 0.9800 . no
C34 H34B 0.9800 . no
C36 H36C 0.9800 . no
C36 H36A 0.9800 . no
C36 H36B 0.9800 . no
C38 H38C 0.9800 . no
C38 H38A 0.9800 . no
C38 H38B 0.9800 . no
C38A H38F 0.9800 . no
C38A H38D 0.9800 . no
C38A H38E 0.9800 . no
P1A F1A 1.594(7) . yes
P1A F2A 1.549(7) . yes
P1A F3A 1.602(9) . yes
P1A F4A 1.572(11) . yes
P1A F5A 1.572(10) . yes
P1A F6A 1.598(9) . yes
P2A F7A 1.599(10) . yes
P2A F8A 1.592(10) . yes
P2A F9A 1.540(11) . yes
P2A F10A 1.590(10) . yes
P2A F11A 1.584(9) . yes
P2A F12A 1.584(12) . yes
P4A F19A 1.53(3) . yes
P4A F20A 1.62(3) . yes
P4A F21A 1.52(3) . yes
P4A F22A 1.59(3) . yes
P4A F23A 1.64(3) . yes
P4A F24A 1.57(3) . yes

loop_
_geom_torsion_atom_site_label_1
_geom_torsion_atom_site_label_2
_geom_torsion_atom_site_label_3
_geom_torsion_atom_site_label_4
_geom_torsion
_geom_torsion_publ_flag
N17 Cu2 C6 N3 -77.2(3) no
N17 Cu2 C6 N4 101.7(3) no
C23 Cu2 C6 N3 83.4(3) no
C23 Cu2 C6 N4 -97.7(3) no
N17 Cu2 C23 N11 -5.7(3) no
N17 Cu2 C23 N12 171.7(2) no
C6 Cu2 C23 N11 -165.9(2) no
C6 Cu2 C23 N12 11.4(3) no
N18 Cu3 C10 N5 169.4(4) no
N18 Cu3 C10 N6 -2.7(4) no
C27 Cu3 C10 N5 5.0(3) no
C27 Cu3 C10 N6 -167.1(2) no
N18 Cu3 C27 N13 99.3(4) no
N18 Cu3 C27 N14 -79.6(4) no
C10 Cu3 C27 N13 -95.8(3) no
C10 Cu3 C27 N14 85.4(3) no
C1 N1 C2 Cu1 4.3(4) no
C1 N1 C2 N2 -178.5(3) no
C3 N1 C2 Cu1 -176.8(2) no
C3 N1 C2 N2 0.4(3) no
C1 N1 C3 C4 178.7(3) no
C2 N1 C3 C4 -0.3(3) no
C4 N2 C2 Cu1 176.8(2) no
C4 N2 C2 N1 -0.4(3) no
C5 N2 C2 Cu1 -1.1(4) no
C5 N2 C2 N1 -178.4(2) no
C2 N2 C4 C3 0.3(3) no
C5 N2 C4 C3 178.2(2) no
C2 N2 C5 N3 107.6(3) no
C4 N2 C5 N3 -70.0(3) no
C6 N3 C5 N2 -75.1(3) no
C7 N3 C5 N2 101.3(3) no
C5 N3 C6 Cu2 -3.5(4) no
C5 N3 C6 N4 177.4(3) no
C7 N3 C6 Cu2 179.7(2) no
C7 N3 C6 N4 0.6(3) no
C5 N3 C7 C8 -176.8(3) no
C6 N3 C7 C8 0.0(4) no
C8 N4 C6 Cu2 180.0(2) no
C8 N4 C6 N3 -0.9(3) no
C9 N4 C6 Cu2 3.6(4) no
C9 N4 C6 N3 -177.3(3) no
C6 N4 C8 C7 0.9(4) no
C9 N4 C8 C7 177.4(3) no
C6 N4 C9 N5 -52.3(4) no
C8 N4 C9 N5 131.7(3) no
C10 N5 C9 N4 95.7(3) no
C11 N5 C9 N4 -76.7(3) no
C9 N5 C10 Cu3 11.8(3) no
C9 N5 C10 N6 -174.3(2) no
C11 N5 C10 Cu3 -175.0(2) no
C11 N5 C10 N6 -1.1(3) no
C9 N5 C11 C12 174.5(3) no
C10 N5 C11 C12 1.4(4) no
C12 N6 C10 Cu3 173.8(2) no
C12 N6 C10 N5 0.4(3) no
C13 N6 C10 Cu3 -4.3(4) no
C13 N6 C10 N5 -177.7(2) no
C10 N6 C12 C11 0.4(3) no
C13 N6 C12 C11 178.5(3) no
C10 N6 C13 N7 98.3(3) no
C12 N6 C13 N7 -79.6(3) no
C14 N7 C13 N6 -47.3(3) no
C15 N7 C13 N6 138.7(2) no
C13 N7 C14 Cu4 14.0(4) no
C13 N7 C14 N8 -174.7(2) no
C15 N7 C14 Cu4 -171.5(2) no
C15 N7 C14 N8 -0.1(3) no
C13 N7 C15 C16 174.8(3) no
C14 N7 C15 C16 0.1(3) no
C16 N8 C14 Cu4 171.8(2) no
C16 N8 C14 N7 0.1(3) no
C17 N8 C14 Cu4 -6.2(4) no
C17 N8 C14 N7 -178.0(3) no
C14 N8 C16 C15 0.0(4) no
C17 N8 C16 C15 178.0(3) no
C18 N9 C19 Cu1 -2.7(5) no
C18 N9 C19 N10 179.1(3) no
C20 N9 C19 Cu1 177.9(3) no
C20 N9 C19 N10 -0.3(4) no
C18 N9 C20 C21 -178.8(3) no
C19 N9 C20 C21 0.7(4) no
C21 N10 C19 Cu1 -178.3(3) no
C21 N10 C19 N9 -0.2(4) no
C22 N10 C19 Cu1 9.7(4) no
C22 N10 C19 N9 -172.2(3) no
C19 N10 C21 C20 0.6(4) no
C22 N10 C21 C20 172.8(3) no
C19 N10 C22 N11 -38.6(4) no
C21 N10 C22 N11 150.3(3) no
C23 N11 C22 N10 92.4(3) no
C24 N11 C22 N10 -89.4(3) no
C22 N11 C23 Cu2 -2.5(4) no
C22 N11 C23 N12 179.7(2) no
C24 N11 C23 Cu2 179.1(2) no
C24 N11 C23 N12 1.3(3) no
C22 N11 C24 C25 -178.7(3) no
C23 N11 C24 C25 -0.3(4) no
C25 N12 C23 Cu2 -179.8(2) no
C25 N12 C23 N11 -1.8(3) no
C26 N12 C23 Cu2 5.2(4) no
C26 N12 C23 N11 -176.9(2) no
C23 N12 C25 C24 1.7(4) no
C26 N12 C25 C24 176.6(3) no
C23 N12 C26 N13 99.7(3) no
C25 N12 C26 N13 -74.7(4) no
C27 N13 C26 N12 -52.2(4) no
C28 N13 C26 N12 131.7(3) no
C26 N13 C27 Cu3 3.0(4) no
C26 N13 C27 N14 -177.9(3) no
C28 N13 C27 Cu3 179.5(2) no
C28 N13 C27 N14 -1.4(3) no
C26 N13 C28 C29 177.5(3) no
C27 N13 C28 C29 1.0(4) no
C29 N14 C27 Cu3 -179.6(2) no
C29 N14 C27 N13 1.3(3) no
C30 N14 C27 Cu3 -1.3(4) no
C30 N14 C27 N13 179.6(2) no
C27 N14 C29 C28 -0.8(4) no
C30 N14 C29 C28 -179.1(3) no
C27 N14 C30 N15 -74.3(3) no
C29 N14 C30 N15 103.8(3) no
C31 N15 C30 N14 106.3(3) no
C32 N15 C30 N14 -70.3(3) no
C30 N15 C31 Cu4 -1.6(4) no
C30 N15 C31 N16 -177.9(2) no
C32 N15 C31 Cu4 175.5(2) no
C32 N15 C31 N16 -0.8(3) no
C30 N15 C32 C33 178.1(3) no
C31 N15 C32 C33 1.1(3) no
C33 N16 C31 Cu4 -176.3(2) no
C33 N16 C31 N15 0.3(3) no
C34 N16 C31 Cu4 5.6(4) no
C34 N16 C31 N15 -177.9(3) no
C31 N16 C33 C32 0.4(4) no
C34 N16 C33 C32 178.5(3) no
N1 C3 C4 N2 0.0(3) no
N3 C7 C8 N4 -0.5(4) no
N5 C11 C12 N6 -1.1(4) no
N7 C15 C16 N8 -0.1(3) no
N9 C20 C21 N10 -0.7(4) no
N11 C24 C25 N12 -0.8(4) no
N13 C28 C29 N14 -0.1(4) no
N15 C32 C33 N16 -0.8(4) no

loop_
_platon_squeeze_void_nr
_platon_squeeze_void_average_x
_platon_squeeze_void_average_y
_platon_squeeze_void_average_z
_platon_squeeze_void_volume
_platon_squeeze_void_count_electrons
_platon_squeeze_void_content
1 0.000 0.000 1.000 410 114 ' '
2 0.000 0.500 1.000 211 45 ' '
3 0.500 0.500 0.500 409 114 ' '
4 0.500 1.000 0.500 211 45 ' '
